data_7018705
loop_
_publ_author_name
'Abrahams, Brendan F.'
'Abrahams, Carmel T.'
'Haywood, Marissa G.'
'Hudson, Timothy A.'
'Moubaraki, Boujemaa'
'Murray, Keith S.'
'Robson, Richard'

_publ_section_title
;
 3d-Metal derivatives of the [Cu(I)(SO(3))(4)](7-) ion: structure and
 magnetism.
;
_journal_issue 14
_journal_name_full 'Dalton transactions (Cambridge, England : 2003)'
_journal_page_first 4091
_journal_page_last 4099
_journal_paper_doi 10.1039/c2dt12337a
_journal_volume 41
_journal_year 2012
_chemical_formula_sum 'Cu2 H14 Na5 O19 S4'
_chemical_formula_weight 688.38
_chemical_name_systematic
;
?
;
_space_group_IT_number 14
_symmetry_cell_setting monoclinic
_symmetry_space_group_name_Hall '-P 2ybc'
_symmetry_space_group_name_H-M 'P 1 21/c 1'
_atom_sites_solution_hydrogens geom
_atom_sites_solution_primary direct
_atom_sites_solution_secondary difmap
_audit_creation_method SHELXL-97
_cell_angle_alpha 90.00
_cell_angle_beta 106.926(4)
_cell_angle_gamma 90.00
_cell_formula_units_Z 4
_cell_length_a 15.3366(6)
_cell_length_b 9.4848(3)
_cell_length_c 13.7078(5)
_cell_measurement_reflns_used 2720
_cell_measurement_temperature 130(1)
_cell_measurement_theta_max 28.54
_cell_measurement_theta_min 3.01
_cell_volume 1907.62(13)
_computing_cell_refinement
;
CrysAlisPro, Agilent Technologies,
Version 1.171.35.15 (release 03-08-2011 CrysAlis171 .NET)
(compiled Aug 3 2011,13:03:54)
;
_computing_data_collection
;
CrysAlisPro, Agilent Technologies,
Version 1.171.35.15 (release 03-08-2011 CrysAlis171 .NET)
(compiled Aug 3 2011,13:03:54)
;
_computing_data_reduction
;
CrysAlisPro, Agilent Technologies,
Version 1.171.35.15 (release 03-08-2011 CrysAlis171 .NET)
(compiled Aug 3 2011,13:03:54)
;
_computing_structure_refinement 'SHELXL-97 (Sheldrick, 1997)'
_computing_structure_solution 'SHELXS-97 (Sheldrick, 1997)'
_diffrn_ambient_temperature 130(1)
_diffrn_detector_area_resol_mean 10.2273
_diffrn_measured_fraction_theta_full 0.984
_diffrn_measured_fraction_theta_max 0.984
_diffrn_measurement_device_type 'SuperNova, Dual, Cu at zero, Atlas'
_diffrn_measurement_method '\w scans'
_diffrn_radiation_monochromator mirror
_diffrn_radiation_source 'SuperNova (Mo) X-ray Source'
_diffrn_radiation_type MoK\a
_diffrn_radiation_wavelength 0.71073
_diffrn_reflns_av_R_equivalents 0.0504
_diffrn_reflns_av_sigmaI/netI 0.0803
_diffrn_reflns_limit_h_max 12
_diffrn_reflns_limit_h_min -19
_diffrn_reflns_limit_k_max 12
_diffrn_reflns_limit_k_min -11
_diffrn_reflns_limit_l_max 17
_diffrn_reflns_limit_l_min -13
_diffrn_reflns_number 8535
_diffrn_reflns_theta_full 26.99
_diffrn_reflns_theta_max 26.99
_diffrn_reflns_theta_min 3.01
_exptl_absorpt_coefficient_mu 2.871
_exptl_absorpt_correction_T_max 1.000
_exptl_absorpt_correction_T_min 0.850
_exptl_absorpt_correction_type multi-scan
_exptl_absorpt_process_details
;
CrysAlisPro, Agilent Technologies,
Version 1.171.35.15 (release 03-08-2011 CrysAlis171 .NET)
(compiled Aug 3 2011,13:03:54)
Empirical absorption correction using spherical harmonics,
implemented in SCALE3 ABSPACK scaling algorithm.
;
_exptl_crystal_colour brown
_exptl_crystal_density_diffrn 2.397
_exptl_crystal_density_method 'not measured'
_exptl_crystal_description plate
_exptl_crystal_F_000 1372
_exptl_crystal_size_max 0.061
_exptl_crystal_size_mid 0.031
_exptl_crystal_size_min 0.007
_refine_diff_density_max 1.672
_refine_diff_density_min -0.675
_refine_diff_density_rms 0.166
_refine_ls_extinction_method none
_refine_ls_goodness_of_fit_ref 1.000
_refine_ls_hydrogen_treatment mixed
_refine_ls_matrix_type full
_refine_ls_number_parameters 313
_refine_ls_number_reflns 4085
_refine_ls_number_restraints 19
_refine_ls_restrained_S_all 0.999
_refine_ls_R_factor_all 0.0740
_refine_ls_R_factor_gt 0.0474
_refine_ls_shift/su_max 0.001
_refine_ls_shift/su_mean 0.000
_refine_ls_structure_factor_coef Fsqd
_refine_ls_weighting_details 'calc w=1/[\s^2^(Fo^2^)+(0.0416P)^2^+0.0000P] where P=(Fo^2^+2Fc^2^)/3'
_refine_ls_weighting_scheme calc
_refine_ls_wR_factor_gt 0.0941
_refine_ls_wR_factor_ref 0.1025
_reflns_number_gt 3042
_reflns_number_total 4085
_reflns_threshold_expression >2sigma(I)
_cod_data_source_file c2dt12337a.txt
_cod_data_source_block CTA3AMO2final
_cod_depositor_comments
;
The following automatic conversions were performed:

'_symmetry_cell_setting' value 'Monoclinic' changed to 'monoclinic'
according to /home/saulius/struct/CIF-dictionaries/cif_core.dic
dictionary named 'cif_core.dic' version 2.4.1 from 2010-06-29.

Automatic conversion script
Id: cif_fix_values 1715 2011-07-08 13:25:40Z adriana 
;
_cod_original_cell_volume 1907.62(12)
_cod_original_sg_symbol_H-M P2(1)/c
_cod_original_formula_sum 'H14 Cu2 Na5 O19 S4'
_cod_database_code 7018705

loop_
_symmetry_equiv_pos_as_xyz
'x, y, z'
'-x, y+1/2, -z+1/2'
'-x, -y, -z'
'x, -y-1/2, z-1/2'

loop_
_atom_site_label
_atom_site_type_symbol
_atom_site_fract_x
_atom_site_fract_y
_atom_site_fract_z
_atom_site_U_iso_or_equiv
_atom_site_adp_type
_atom_site_occupancy
_atom_site_symmetry_multiplicity
_atom_site_calc_flag
_atom_site_refinement_flags
Cu1 Cu 0.33219(4) 0.05807(6) 0.19391(4) 0.00747(16) Uani 1 1 d .
Cu2 Cu 0.47103(4) 0.75045(6) 0.49166(4) 0.00747(15) Uani 1 1 d .
S1 S 0.41823(8) 0.03979(13) 0.08331(9) 0.0058(3) Uani 1 1 d .
O1 O 0.3676(2) 0.0794(3) -0.0226(2) 0.0103(7) Uani 1 1 d .
O2 O 0.4503(2) -0.1110(3) 0.0856(2) 0.0076(7) Uani 1 1 d .
O3 O 0.5067(2) 0.1272(3) 0.1129(2) 0.0080(7) Uani 1 1 d .
S2 S 0.41630(8) 0.04075(12) 0.36196(9) 0.0059(3) Uani 1 1 d .
O4 O 0.5058(2) 0.1257(3) 0.3897(2) 0.0078(7) Uani 1 1 d .
O5 O 0.4465(2) -0.1104(3) 0.3827(2) 0.0063(7) Uani 1 1 d U
O6 O 0.3661(2) 0.0856(4) 0.4340(2) 0.0102(8) Uani 1 1 d .
S3 S 0.25408(8) -0.15165(13) 0.17344(9) 0.0073(3) Uani 1 1 d .
O7 O 0.2004(2) -0.1593(4) 0.2501(2) 0.0117(8) Uani 1 1 d .
O8 O 0.1862(2) -0.1703(4) 0.0692(2) 0.0119(8) Uani 1 1 d .
O9 O 0.3149(2) -0.2791(4) 0.1911(2) 0.0095(7) Uani 1 1 d .
S4 S 0.28806(8) 0.28857(13) 0.17948(9) 0.0066(3) Uani 1 1 d .
O10 O 0.2336(2) 0.3389(4) 0.2485(2) 0.0089(7) Uani 1 1 d .
O11 O 0.2370(2) 0.3358(4) 0.0729(2) 0.0094(7) Uani 1 1 d .
O12 O 0.3748(2) 0.3728(4) 0.2096(2) 0.0098(7) Uani 1 1 d .
Na1 Na 0.47848(12) -0.2236(2) 0.24390(13) 0.0079(4) Uani 1 1 d .
Na2 Na 0.33827(13) 0.5387(2) 0.32367(14) 0.0115(4) Uani 1 1 d .
Na3 Na 0.24648(13) 0.2553(2) 0.41730(14) 0.0103(4) Uani 1 1 d .
Na4 Na 0.34446(13) -0.4636(2) 0.07191(14) 0.0118(4) Uani 1 1 d .
Na5 Na 0.00847(13) 0.0457(2) 0.38438(14) 0.0136(4) Uani 1 1 d .
O13 O 0.3005(3) 0.7613(4) 0.4456(3) 0.0190(9) Uani 1 1 d D
H1 H 0.264(3) 0.735(6) 0.476(4) 0.028 Uiso 1 1 d D
H2 H 0.268(3) 0.796(6) 0.393(2) 0.028 Uiso 1 1 d D
O14 O 0.1102(2) -0.0460(4) 0.5343(3) 0.0146(8) Uani 1 1 d D
H3 H 0.151(3) 0.014(4) 0.548(4) 0.022 Uiso 1 1 d D
H4 H 0.128(4) -0.127(2) 0.535(4) 0.022 Uiso 1 1 d D
O15 O -0.0768(3) 0.1475(4) 0.2279(3) 0.0153(8) Uani 1 1 d D
H5 H -0.042(3) 0.194(5) 0.204(4) 0.023 Uiso 1 1 d D
H6 H -0.107(3) 0.213(4) 0.240(4) 0.023 Uiso 1 1 d D
O16 O 0.1334(2) 0.0833(4) 0.3188(3) 0.0135(8) Uani 1 1 d D
H7 H 0.161(3) 0.015(4) 0.308(4) 0.020 Uiso 1 1 d D
H8 H 0.115(4) 0.130(5) 0.266(2) 0.020 Uiso 1 1 d D
O17 O 0.0101(3) 0.2809(4) 0.4592(3) 0.0177(8) Uani 1 1 d D
H9 H 0.043(3) 0.340(5) 0.445(4) 0.027 Uiso 1 1 d D
H10 H -0.0426(16) 0.308(6) 0.434(4) 0.027 Uiso 1 1 d D
O18 O -0.0499(3) -0.1960(4) 0.3396(3) 0.0169(8) Uani 1 1 d D
H11 H -0.041(4) -0.219(6) 0.3994(16) 0.025 Uiso 1 1 d D
H12 H -0.1052(9) -0.184(6) 0.323(4) 0.025 Uiso 1 1 d D
O19 O 0.1427(3) 0.4496(4) 0.4243(3) 0.0156(8) Uani 1 1 d D
H13 H 0.158(4) 0.489(5) 0.480(2) 0.023 Uiso 1 1 d D
H14 H 0.122(4) 0.493(6) 0.370(4) 0.023 Uiso 1 1 d .

loop_
_atom_site_aniso_label
_atom_site_aniso_U_11
_atom_site_aniso_U_22
_atom_site_aniso_U_33
_atom_site_aniso_U_23
_atom_site_aniso_U_13
_atom_site_aniso_U_12
Cu1 0.0107(3) 0.0050(3) 0.0074(3) 0.0003(3) 0.0035(2) -0.0002(2)
Cu2 0.0138(3) 0.0038(3) 0.0056(3) 0.0003(3) 0.0041(2) 0.0000(2)
S1 0.0093(6) 0.0030(6) 0.0058(5) -0.0001(5) 0.0033(5) 0.0005(5)
O1 0.0143(18) 0.0089(19) 0.0082(17) 0.0014(15) 0.0041(15) 0.0026(15)
O2 0.0163(19) 0.0014(17) 0.0069(17) 0.0017(14) 0.0061(15) 0.0031(14)
O3 0.0105(17) 0.0069(18) 0.0077(17) -0.0016(15) 0.0046(14) -0.0032(14)
S2 0.0093(6) 0.0021(6) 0.0064(6) 0.0005(5) 0.0027(5) 0.0005(5)
O4 0.0107(17) 0.0070(18) 0.0059(16) -0.0006(15) 0.0028(14) -0.0024(14)
O5 0.0083(10) 0.0040(10) 0.0064(10) 0.0008(8) 0.0017(8) 0.0004(8)
O6 0.0120(18) 0.0109(19) 0.0080(17) -0.0003(15) 0.0032(14) 0.0047(15)
S3 0.0096(6) 0.0050(6) 0.0071(6) -0.0005(5) 0.0023(5) -0.0001(5)
O7 0.0126(18) 0.0121(19) 0.0138(18) 0.0005(16) 0.0091(15) -0.0004(15)
O8 0.0133(18) 0.0092(19) 0.0111(17) 0.0008(16) 0.0001(15) 0.0007(15)
O9 0.0113(18) 0.0070(18) 0.0095(17) 0.0021(15) 0.0017(14) -0.0008(14)
S4 0.0083(6) 0.0057(6) 0.0064(6) 0.0008(5) 0.0029(5) 0.0006(5)
O10 0.0087(17) 0.0127(19) 0.0066(16) -0.0037(15) 0.0045(14) -0.0014(15)
O11 0.0105(17) 0.0109(19) 0.0049(16) -0.0025(15) -0.0007(14) 0.0005(15)
O12 0.0114(18) 0.0091(19) 0.0091(17) -0.0023(15) 0.0034(14) -0.0008(15)
Na1 0.0110(10) 0.0067(10) 0.0068(9) 0.0001(8) 0.0038(8) 0.0005(8)
Na2 0.0151(10) 0.0096(11) 0.0088(9) -0.0002(8) 0.0018(8) -0.0034(9)
Na3 0.0134(10) 0.0092(11) 0.0092(9) 0.0019(8) 0.0046(8) 0.0005(8)
Na4 0.0167(10) 0.0100(11) 0.0102(10) 0.0002(8) 0.0060(8) -0.0026(9)
Na5 0.0135(10) 0.0120(11) 0.0153(10) 0.0001(9) 0.0042(8) 0.0003(9)
O13 0.017(2) 0.024(2) 0.015(2) 0.0131(18) 0.0035(16) -0.0004(18)
O14 0.0125(19) 0.010(2) 0.0197(19) -0.0019(19) 0.0017(16) -0.0032(16)
O15 0.017(2) 0.013(2) 0.017(2) 0.0015(17) 0.0083(16) 0.0051(17)
O16 0.016(2) 0.010(2) 0.0156(19) 0.0005(17) 0.0068(16) 0.0031(16)
O17 0.015(2) 0.015(2) 0.023(2) 0.0022(18) 0.0042(17) -0.0036(17)
O18 0.017(2) 0.019(2) 0.0142(19) 0.0002(18) 0.0043(17) 0.0023(18)
O19 0.021(2) 0.016(2) 0.0099(19) -0.0010(17) 0.0041(17) 0.0014(17)

loop_
_atom_type_symbol
_atom_type_description
_atom_type_scat_dispersion_real
_atom_type_scat_dispersion_imag
_atom_type_scat_source
H H 0.0000 0.0000 'International Tables Vol C Tables 4.2.6.8 and 6.1.1.4'
O O 0.0106 0.0060 'International Tables Vol C Tables 4.2.6.8 and 6.1.1.4'
Na Na 0.0362 0.0249 'International Tables Vol C Tables 4.2.6.8 and 6.1.1.4'
S S 0.1246 0.1234 'International Tables Vol C Tables 4.2.6.8 and 6.1.1.4'
Cu Cu 0.3201 1.2651 'International Tables Vol C Tables 4.2.6.8 and 6.1.1.4'

loop_
_geom_angle_atom_site_label_1
_geom_angle_atom_site_label_2
_geom_angle_atom_site_label_3
_geom_angle
_geom_angle_site_symmetry_1
_geom_angle_site_symmetry_3
S4 Cu1 S1 103.24(5) . .
S4 Cu1 S2 102.81(5) . .
S1 Cu1 S2 113.31(5) . .
S4 Cu1 S3 133.53(5) . .
S1 Cu1 S3 103.55(5) . .
S2 Cu1 S3 100.45(5) . .
S4 Cu1 Na1 157.72(5) . .
S1 Cu1 Na1 66.62(4) . .
S2 Cu1 Na1 66.40(4) . .
S3 Cu1 Na1 68.72(5) . .
S4 Cu1 Na1 69.80(5) . 2_655
S1 Cu1 Na1 66.71(4) . 2_655
S2 Cu1 Na1 67.04(4) . 2_655
S3 Cu1 Na1 156.58(5) . 2_655
Na1 Cu1 Na1 87.921(16) . 2_655
O2 Cu2 O5 160.33(14) 4_566 1_565
O2 Cu2 O4 83.26(13) 4_566 3_666
O5 Cu2 O4 100.30(13) 1_565 3_666
O2 Cu2 O3 100.15(13) 4_566 2_655
O5 Cu2 O3 83.04(13) 1_565 2_655
O4 Cu2 O3 160.35(14) 3_666 2_655
O2 Cu2 Na4 88.26(10) 4_566 4_566
O5 Cu2 Na4 80.52(10) 1_565 4_566
O4 Cu2 Na4 46.97(10) 3_666 4_566
O3 Cu2 Na4 151.61(10) 2_655 4_566
O2 Cu2 Na2 81.95(10) 4_566 .
O5 Cu2 Na2 86.25(10) 1_565 .
O4 Cu2 Na2 151.46(10) 3_666 .
O3 Cu2 Na2 47.48(10) 2_655 .
Na4 Cu2 Na2 108.21(5) 4_566 .
O2 Cu2 Na1 40.87(10) 4_566 4_566
O5 Cu2 Na1 139.92(10) 1_565 4_566
O4 Cu2 Na1 42.44(10) 3_666 4_566
O3 Cu2 Na1 137.03(10) 2_655 4_566
Na4 Cu2 Na1 63.13(5) 4_566 4_566
Na2 Cu2 Na1 119.56(5) . 4_566
O2 Cu2 Na1 139.87(10) 4_566 1_565
O5 Cu2 Na1 41.25(9) 1_565 1_565
O4 Cu2 Na1 136.77(10) 3_666 1_565
O3 Cu2 Na1 41.93(10) 2_655 1_565
Na4 Cu2 Na1 119.37(5) 4_566 1_565
Na2 Cu2 Na1 62.79(5) . 1_565
Na1 Cu2 Na1 176.35(6) 4_566 1_565
O1 S1 O2 109.59(19) . .
O1 S1 O3 106.92(19) . .
O2 S1 O3 104.32(19) . .
O1 S1 Cu1 113.05(14) . .
O2 S1 Cu1 107.80(13) . .
O3 S1 Cu1 114.76(13) . .
O1 S1 Na1 144.67(15) . .
O2 S1 Na1 40.37(12) . .
O3 S1 Na1 100.31(14) . .
Cu1 S1 Na1 73.57(4) . .
O1 S1 Na1 122.26(15) . 2_655
O2 S1 Na1 122.80(14) . 2_655
O3 S1 Na1 41.07(12) . 2_655
Cu1 S1 Na1 73.91(4) . 2_655
Na1 S1 Na1 93.07(3) . 2_655
S1 O1 Na2 132.6(2) . 4_565
S1 O1 Na3 129.64(19) . 4_565
Na2 O1 Na3 94.48(13) 4_565 4_565
S1 O2 Cu2 138.53(19) . 4_565
S1 O2 Na1 114.96(17) . .
Cu2 O2 Na1 106.43(15) 4_565 .
S1 O3 Cu2 117.23(19) . 2_645
S1 O3 Na1 113.74(17) . 2_655
Cu2 O3 Na1 104.74(14) 2_645 2_655
S1 O3 Na2 127.11(19) . 2_645
Cu2 O3 Na2 96.18(13) 2_645 2_645
Na1 O3 Na2 93.53(13) 2_655 2_645
O6 S2 O5 109.77(19) . .
O6 S2 O4 106.48(18) . .
O5 S2 O4 104.34(18) . .
O6 S2 Cu1 113.57(14) . .
O5 S2 Cu1 108.02(13) . .
O4 S2 Cu1 114.24(13) . .
O6 S2 Na1 146.38(15) . .
O5 S2 Na1 41.16(12) . .
O4 S2 Na1 98.98(13) . .
Cu1 S2 Na1 73.63(5) . .
O6 S2 Na1 120.71(15) . 2_655
O5 S2 Na1 124.00(13) . 2_655
O4 S2 Na1 41.08(12) . 2_655
Cu1 S2 Na1 73.52(4) . 2_655
Na1 S2 Na1 92.91(3) . 2_655
S2 O4 Cu2 116.98(18) . 3_666
S2 O4 Na4 127.36(19) . 2_655
Cu2 O4 Na4 95.79(14) 3_666 2_655
S2 O4 Na1 113.87(17) . 2_655
Cu2 O4 Na1 104.11(14) 3_666 2_655
Na4 O4 Na1 94.38(13) 2_655 2_655
S2 O5 Cu2 140.29(19) . 1_545
S2 O5 Na1 113.93(17) . .
Cu2 O5 Na1 105.77(14) 1_545 .
S2 O6 Na4 128.7(2) . 4_556
S2 O6 Na3 131.29(19) . .
Na4 O6 Na3 97.21(13) 4_556 .
O9 S3 O8 106.40(19) . .
O9 S3 O7 106.74(19) . .
O8 S3 O7 106.61(19) . .
O9 S3 Cu1 113.54(14) . .
O8 S3 Cu1 114.04(14) . .
O7 S3 Cu1 109.05(14) . .
O9 S3 Na1 41.83(13) . .
O8 S3 Na1 127.79(14) . .
O7 S3 Na1 120.61(14) . .
Cu1 S3 Na1 71.76(5) . .
S3 O9 Na1 114.09(18) . .
S3 O9 Na2 129.36(18) . 1_545
Na1 O9 Na2 90.93(12) . 1_545
S3 O9 Na4 132.36(18) . .
Na1 O9 Na4 88.80(12) . .
Na2 O9 Na4 88.64(12) 1_545 .
O12 S4 O11 106.06(19) . .
O12 S4 O10 105.46(18) . .
O11 S4 O10 106.68(19) . .
O12 S4 Cu1 105.59(14) . .
O11 S4 Cu1 115.17(14) . .
O10 S4 Cu1 116.94(14) . .
O12 S4 Na4 50.71(14) . 1_565
O11 S4 Na4 55.99(14) . 1_565
O10 S4 Na4 110.34(14) . 1_565
Cu1 S4 Na4 131.77(6) . 1_565
O12 S4 Na2 50.97(13) . .
O11 S4 Na2 111.06(14) . .
O10 S4 Na2 55.07(13) . .
Cu1 S4 Na2 132.79(6) . .
Na4 S4 Na2 69.93(6) 1_565 .
S4 O10 Na3 126.5(2) . .
S4 O10 Na2 95.28(16) . .
Na3 O10 Na2 89.46(12) . .
S4 O11 Na3 128.2(2) . 4_565
S4 O11 Na4 94.23(16) . 1_565
Na3 O11 Na4 93.42(13) 4_565 1_565
S4 O12 Na1 124.9(2) . 2_655
S4 O12 Na4 100.07(17) . 1_565
Na1 O12 Na4 114.91(14) 2_655 1_565
S4 O12 Na2 99.88(16) . .
Na1 O12 Na2 117.93(15) 2_655 .
Na4 O12 Na2 93.43(13) 1_565 .
O12 Na1 O2 88.70(13) 2_645 .
O12 Na1 O5 90.66(13) 2_645 .
O2 Na1 O5 120.95(13) . .
O12 Na1 O3 98.90(13) 2_645 2_645
O2 Na1 O3 169.72(14) . 2_645
O5 Na1 O3 66.21(12) . 2_645
O12 Na1 O4 97.98(13) 2_645 2_645
O2 Na1 O4 66.13(12) . 2_645
O5 Na1 O4 169.13(14) . 2_645
O3 Na1 O4 105.70(13) 2_645 2_645
O12 Na1 O9 169.34(14) 2_645 .
O2 Na1 O9 85.85(12) . .
O5 Na1 O9 84.33(12) . .
O3 Na1 O9 87.70(12) 2_645 .
O4 Na1 O9 88.18(12) 2_645 .
O12 Na1 S2 87.79(10) 2_645 .
O2 Na1 S2 96.14(10) . .
O5 Na1 S2 24.91(8) . .
O3 Na1 S2 91.09(9) 2_645 .
O4 Na1 S2 161.05(11) 2_645 .
O9 Na1 S2 83.71(9) . .
O12 Na1 S1 86.89(10) 2_645 .
O2 Na1 S1 24.67(8) . .
O5 Na1 S1 96.35(10) . .
O3 Na1 S1 161.51(10) 2_645 .
O4 Na1 S1 90.73(9) 2_645 .
O9 Na1 S1 84.34(9) . .
S2 Na1 S1 71.49(5) . .
O12 Na1 S1 81.27(10) 2_645 2_645
O2 Na1 S1 153.12(11) . 2_645
O5 Na1 S1 84.25(9) . 2_645
O3 Na1 S1 25.20(8) 2_645 2_645
O4 Na1 S1 90.52(9) 2_645 2_645
O9 Na1 S1 107.48(10) . 2_645
S2 Na1 S1 108.23(6) . 2_645
S1 Na1 S1 168.15(7) . 2_645
O12 Na1 S2 80.28(10) 2_645 2_645
O2 Na1 S2 83.35(9) . 2_645
O5 Na1 S2 154.06(11) . 2_645
O3 Na1 S2 91.07(9) 2_645 2_645
O4 Na1 S2 25.05(8) 2_645 2_645
O9 Na1 S2 108.11(10) . 2_645
S2 Na1 S2 168.06(7) . 2_645
S1 Na1 S2 107.26(5) . 2_645
S1 Na1 S2 70.43(5) 2_645 2_645
O12 Na1 S3 145.27(11) 2_645 .
O2 Na1 S3 75.18(9) . .
O5 Na1 S3 72.75(9) . .
O3 Na1 S3 101.64(10) 2_645 .
O4 Na1 S3 102.98(10) 2_645 .
O9 Na1 S3 24.09(8) . .
S2 Na1 S3 64.24(4) . .
S1 Na1 S3 65.66(4) . .
S1 Na1 S3 125.41(6) 2_645 .
S2 Na1 S3 126.65(6) 2_645 .
O12 Na1 Cu1 105.75(10) 2_645 .
O2 Na1 Cu1 61.71(9) . .
O5 Na1 Cu1 61.87(9) . .
O3 Na1 Cu1 121.92(10) 2_645 .
O4 Na1 Cu1 121.27(10) 2_645 .
O9 Na1 Cu1 63.59(9) . .
S2 Na1 Cu1 39.98(3) . .
S1 Na1 Cu1 39.81(3) . .
S1 Na1 Cu1 145.09(6) 2_645 .
S2 Na1 Cu1 143.99(6) 2_645 .
S3 Na1 Cu1 39.52(3) . .
O1 Na2 O12 104.80(13) 4_566 .
O1 Na2 O3 86.01(13) 4_566 2_655
O12 Na2 O3 94.01(13) . 2_655
O1 Na2 O9 164.29(14) 4_566 1_565
O12 Na2 O9 89.47(13) . 1_565
O3 Na2 O9 86.48(12) 2_655 1_565
O1 Na2 O10 86.53(13) 4_566 .
O12 Na2 O10 58.55(11) . .
O3 Na2 O10 148.41(14) 2_655 .
O9 Na2 O10 106.87(13) 1_565 .
O1 Na2 O13 81.01(12) 4_566 .
O12 Na2 O13 173.35(13) . .
O3 Na2 O13 83.07(12) 2_655 .
O9 Na2 O13 84.40(12) 1_565 .
O10 Na2 O13 125.85(13) . .
O1 Na2 S4 99.18(10) 4_566 .
O12 Na2 S4 29.15(8) . .
O3 Na2 S4 122.57(11) 2_655 .
O9 Na2 S4 96.49(10) 1_565 .
O10 Na2 S4 29.65(7) . .
O13 Na2 S4 154.36(11) . .
O1 Na2 Cu2 74.96(10) 4_566 .
O12 Na2 Cu2 130.15(11) . .
O3 Na2 Cu2 36.35(8) 2_655 .
O9 Na2 Cu2 90.90(9) 1_565 .
O10 Na2 Cu2 160.97(10) . .
O13 Na2 Cu2 47.65(8) . .
S4 Na2 Cu2 157.30(7) . .
O1 Na2 Na3 43.60(9) 4_566 .
O12 Na2 Na3 85.94(10) . .
O3 Na2 Na3 126.74(11) 2_655 .
O9 Na2 Na3 146.67(11) 1_565 .
O10 Na2 Na3 44.04(8) . .
O13 Na2 Na3 100.60(9) . .
S4 Na2 Na3 65.18(5) . .
Cu2 Na2 Na3 116.94(6) . .
O1 Na2 Na4 147.83(11) 4_566 1_565
O12 Na2 Na4 43.13(9) . 1_565
O3 Na2 Na4 92.92(9) 2_655 1_565
O9 Na2 Na4 46.45(9) 1_565 1_565
O10 Na2 Na4 77.68(9) . 1_565
O13 Na2 Na4 130.84(10) . 1_565
S4 Na2 Na4 54.92(5) . 1_565
Cu2 Na2 Na4 120.64(6) . 1_565
Na3 Na2 Na4 119.73(7) . 1_565
O1 Na2 Na1 128.46(11) 4_566 1_565
O12 Na2 Na1 86.42(10) . 1_565
O3 Na2 Na1 42.63(8) 2_655 1_565
O9 Na2 Na1 44.52(9) 1_565 1_565
O10 Na2 Na1 137.48(10) . 1_565
O13 Na2 Na1 87.40(9) . 1_565
S4 Na2 Na1 111.20(6) . 1_565
Cu2 Na2 Na1 60.86(4) . 1_565
Na3 Na2 Na1 166.27(8) . 1_565
Na4 Na2 Na1 59.86(5) 1_565 1_565
O1 Na2 Na1 86.94(10) 4_566 2_655
O12 Na2 Na1 30.61(9) . 2_655
O3 Na2 Na1 67.86(9) 2_655 2_655
O9 Na2 Na1 102.93(10) 1_565 2_655
O10 Na2 Na1 81.11(9) . 2_655
O13 Na2 Na1 149.24(10) . 2_655
S4 Na2 Na1 55.54(4) . 2_655
Cu2 Na2 Na1 101.90(6) . 2_655
Na3 Na2 Na1 89.53(6) . 2_655
Na4 Na2 Na1 63.20(5) 1_565 2_655
Na1 Na2 Na1 78.14(4) 1_565 2_655
O11 Na3 O1 100.13(13) 4_566 4_566
O11 Na3 O10 171.78(14) 4_566 .
O1 Na3 O10 87.31(12) 4_566 .
O11 Na3 O6 85.06(13) 4_566 .
O1 Na3 O6 84.89(13) 4_566 .
O10 Na3 O6 99.20(12) . .
O11 Na3 O19 91.65(13) 4_566 .
O1 Na3 O19 86.67(14) 4_566 .
O10 Na3 O19 85.24(13) . .
O6 Na3 O19 170.25(15) . .
O11 Na3 O16 91.98(13) 4_566 .
O1 Na3 O16 166.49(13) 4_566 .
O10 Na3 O16 81.02(13) . .
O6 Na3 O16 90.27(13) . .
O19 Na3 O16 99.03(14) . .
O11 Na3 Na2 139.93(11) 4_566 .
O1 Na3 Na2 41.92(9) 4_566 .
O10 Na3 Na2 46.50(9) . .
O6 Na3 Na2 100.06(10) . .
O19 Na3 Na2 76.64(10) . .
O16 Na3 Na2 127.39(11) . .
O11 Na3 Na4 45.24(9) 4_566 4_556
O1 Na3 Na4 98.88(10) 4_566 4_556
O10 Na3 Na4 137.44(11) . 4_556
O6 Na3 Na4 40.53(9) . 4_556
O19 Na3 Na4 136.88(11) . 4_556
O16 Na3 Na4 85.38(10) . 4_556
Na2 Na3 Na4 133.08(7) . 4_556
O11 Na3 Na5 68.25(9) 4_566 .
O1 Na3 Na5 160.60(10) 4_566 .
O10 Na3 Na5 103.63(10) . .
O6 Na3 Na5 108.62(10) . .
O19 Na3 Na5 78.47(10) . .
O16 Na3 Na5 32.16(9) . .
Na2 Na3 Na5 142.20(7) . .
Na4 Na3 Na5 83.99(6) 4_556 .
O6 Na4 O4 89.97(13) 4 2_645
O6 Na4 O12 106.20(14) 4 1_545
O4 Na4 O12 95.98(13) 2_645 1_545
O6 Na4 O11 82.92(12) 4 1_545
O4 Na4 O11 149.94(14) 2_645 1_545
O12 Na4 O11 58.73(12) 1_545 1_545
O6 Na4 O9 165.51(14) 4 .
O4 Na4 O9 87.33(12) 2_645 .
O12 Na4 O9 88.25(12) 1_545 .
O11 Na4 O9 106.22(12) 1_545 .
O6 Na4 O13 83.91(13) 4 4_565
O4 Na4 O13 85.92(13) 2_645 4_565
O12 Na4 O13 169.68(14) 1_545 4_565
O11 Na4 O13 122.00(14) 1_545 4_565
O9 Na4 O13 81.70(12) . 4_565
O6 Na4 S4 97.94(11) 4 1_545
O4 Na4 S4 124.54(11) 2_645 1_545
O12 Na4 S4 29.22(9) 1_545 1_545
O11 Na4 S4 29.78(8) 1_545 1_545
O9 Na4 S4 95.31(9) . 1_545
O13 Na4 S4 149.36(12) 4_565 1_545
O6 Na4 Cu2 77.92(9) 4 4_565
O4 Na4 Cu2 37.24(8) 2_645 4_565
O12 Na4 Cu2 133.10(11) 1_545 4_565
O11 Na4 Cu2 159.86(10) 1_545 4_565
O9 Na4 Cu2 91.47(9) . 4_565
O13 Na4 Cu2 50.06(9) 4_565 4_565
S4 Na4 Cu2 160.29(8) 1_545 4_565
O6 Na4 Na2 149.58(12) 4 1_545
O4 Na4 Na2 94.74(10) 2_645 1_545
O12 Na4 Na2 43.44(9) 1_545 1_545
O11 Na4 Na2 78.03(9) 1_545 1_545
O9 Na4 Na2 44.91(8) . 1_545
O13 Na4 Na2 126.36(11) 4_565 1_545
S4 Na4 Na2 55.15(5) 1_545 1_545
Cu2 Na4 Na2 121.98(7) 4_565 1_545
O6 Na4 Na1 132.88(11) 4 .
O4 Na4 Na1 43.16(9) 2_645 .
O12 Na4 Na1 87.06(10) 1_545 .
O11 Na4 Na1 138.37(10) 1_545 .
O9 Na4 Na1 44.82(8) . .
O13 Na4 Na1 87.44(10) 4_565 .
S4 Na4 Na1 111.90(6) 1_545 .
Cu2 Na4 Na1 61.59(5) 4_565 .
Na2 Na4 Na1 60.39(5) 1_545 .
O6 Na4 Na3 42.26(9) 4 4
O4 Na4 Na3 129.01(11) 2_645 4
O12 Na4 Na3 85.19(10) 1_545 4
O11 Na4 Na3 41.35(8) 1_545 4
O9 Na4 Na3 143.53(10) . 4
O13 Na4 Na3 101.53(10) 4_565 4
S4 Na4 Na3 63.51(5) 1_545 4
Cu2 Na4 Na3 118.70(6) 4_565 4
Na2 Na4 Na3 117.96(7) 1_545 4
Na1 Na4 Na3 168.18(8) . 4
O6 Na4 Na1 88.55(10) 4 2_645
O4 Na4 Na1 68.96(9) 2_645 2_645
O12 Na4 Na1 32.20(9) 1_545 2_645
O11 Na4 Na1 81.65(9) 1_545 2_645
O9 Na4 Na1 103.71(9) . 2_645
O13 Na4 Na1 153.78(11) 4_565 2_645
S4 Na4 Na1 56.60(5) 1_545 2_645
Cu2 Na4 Na1 103.81(6) 4_565 2_645
Na2 Na4 Na1 65.50(5) 1_545 2_645
Na1 Na4 Na1 79.42(4) . 2_645
Na3 Na4 Na1 89.29(6) 4 2_645
O14 Na5 O15 172.57(15) . .
O14 Na5 O16 89.06(14) . .
O15 Na5 O16 83.64(14) . .
O14 Na5 O14 89.67(14) . 3_556
O15 Na5 O14 97.30(14) . 3_556
O16 Na5 O14 170.03(16) . 3_556
O14 Na5 O17 92.74(14) . .
O15 Na5 O17 86.77(14) . .
O16 Na5 O17 96.38(14) . .
O14 Na5 O17 73.80(13) 3_556 .
O14 Na5 O18 88.50(14) . .
O15 Na5 O18 95.09(14) . .
O16 Na5 O18 108.63(14) . .
O14 Na5 O18 81.22(13) 3_556 .
O17 Na5 O18 154.98(15) . .
O14 Na5 Na5 45.30(10) . 3_556
O15 Na5 Na5 141.60(13) . 3_556
O16 Na5 Na5 133.52(14) . 3_556
O14 Na5 Na5 44.37(10) 3_556 3_556
O17 Na5 Na5 80.51(11) . 3_556
O18 Na5 Na5 82.72(11) . 3_556
O14 Na5 Na3 74.85(10) . .
O15 Na5 Na3 98.19(11) . .
O16 Na5 Na3 33.80(10) . .
O14 Na5 Na3 136.67(11) 3_556 .
O17 Na5 Na3 67.00(10) . .
O18 Na5 Na3 136.83(11) . .
Na5 Na5 Na3 109.53(8) 3_556 .
Na4 O13 Na2 153.98(17) 4_566 .
Na5 O14 Na5 90.33(14) . 3_556
Na5 O16 Na3 114.04(15) . .

loop_
_geom_bond_atom_site_label_1
_geom_bond_atom_site_label_2
_geom_bond_distance
_geom_bond_site_symmetry_2
Cu1 S4 2.2801(14) .
Cu1 S1 2.2880(12) .
Cu1 S2 2.2951(13) .
Cu1 S3 2.2967(14) .
Cu1 Na1 3.4275(19) .
Cu1 Na1 3.4646(19) 2_655
Cu2 O2 1.935(3) 4_566
Cu2 O5 1.946(3) 1_565
Cu2 O4 1.953(3) 3_666
Cu2 O3 1.955(3) 2_655
Cu2 Na4 3.211(2) 4_566
Cu2 Na2 3.279(2) .
Cu2 Na1 3.4355(18) 4_566
Cu2 Na1 3.4401(18) 1_565
S1 O1 1.482(3) .
S1 O2 1.510(3) .
S1 O3 1.540(3) .
S1 Na1 3.280(2) .
S1 Na1 3.312(2) 2_655
O1 Na2 2.312(4) 4_565
O1 Na3 2.387(4) 4_565
O2 Cu2 1.935(3) 4_565
O2 Na1 2.343(3) .
O3 Cu2 1.955(3) 2_645
O3 Na1 2.377(4) 2_655
O3 Na2 2.431(4) 2_645
S2 O6 1.480(3) .
S2 O5 1.509(3) .
S2 O4 1.541(3) .
S2 Na1 3.274(2) .
S2 Na1 3.327(2) 2_655
O4 Cu2 1.953(3) 3_666
O4 Na4 2.359(4) 2_655
O4 Na1 2.390(4) 2_655
O5 Cu2 1.946(3) 1_545
O5 Na1 2.357(3) .
O6 Na4 2.321(4) 4_556
O6 Na3 2.401(4) .
S3 O9 1.503(3) .
S3 O8 1.513(3) .
S3 O7 1.513(3) .
S3 Na1 3.363(2) .
O9 Na1 2.456(4) .
O9 Na2 2.457(4) 1_545
O9 Na4 2.523(4) .
S4 O12 1.503(4) .
S4 O11 1.510(3) .
S4 O10 1.510(3) .
S4 Na4 3.032(2) 1_565
S4 Na2 3.040(2) .
O10 Na3 2.399(4) .
O10 Na2 2.503(4) .
O11 Na3 2.345(4) 4_565
O11 Na4 2.520(4) 1_565
O12 Na1 2.338(4) 2_655
O12 Na4 2.383(4) 1_565
O12 Na2 2.397(4) .
Na1 O12 2.338(4) 2_645
Na1 O3 2.377(4) 2_645
Na1 O4 2.390(4) 2_645
Na1 S1 3.312(2) 2_645
Na1 S2 3.327(2) 2_645
Na2 O1 2.312(4) 4_566
Na2 O3 2.431(4) 2_655
Na2 O9 2.457(4) 1_565
Na2 O13 2.855(5) .
Na2 Na3 3.451(3) .
Na2 Na4 3.480(3) 1_565
Na2 Na1 3.503(3) 1_565
Na2 Na1 4.058(3) 2_655
Na3 O11 2.345(4) 4_566
Na3 O1 2.387(4) 4_566
Na3 O19 2.455(4) .
Na3 O16 2.476(4) .
Na3 Na4 3.543(3) 4_556
Na3 Na5 4.064(3) .
Na4 O6 2.321(4) 4
Na4 O4 2.359(4) 2_645
Na4 O12 2.383(4) 1_545
Na4 O11 2.520(4) 1_545
Na4 O13 2.541(5) 4_565
Na4 S4 3.032(2) 1_545
Na4 Cu2 3.211(2) 4_565
Na4 Na2 3.480(3) 1_545
Na4 Na3 3.543(3) 4
Na4 Na1 3.980(3) 2_645
Na5 O14 2.356(4) .
Na5 O15 2.368(4) .
Na5 O16 2.369(4) .
Na5 O14 2.394(4) 3_556
Na5 O17 2.452(4) .
Na5 O18 2.473(5) .
Na5 Na5 3.368(4) 3_556
O13 Na4 2.541(5) 4_566
O14 Na5 2.394(4) 3_556
